data_2237289
loop_
_publ_author_name
'Park, Dong Ho'
'Ramkumar, V.'
'Parthiban, P.'

_publ_section_title
;
 2,4,6,8-Tetrakis(2-fluorophenyl)-3,7-diazabicyclo[3.3.1]nonan-9-one
;
_journal_coeditor_code CV5368
_journal_issue 2
_journal_name_full 'Acta Crystallographica Section E'
_journal_page_first o179
_journal_paper_doi 10.1107/S1600536812051574
_journal_volume 69
_journal_year 2013
_chemical_formula_iupac 'C31 H24 F4 N2 O'
_chemical_formula_moiety 'C31 H24 F4 N2 O'
_chemical_formula_sum 'C31 H24 F4 N2 O'
_chemical_formula_weight 516.52
_chemical_name_systematic
;
2,4,6,8-Tetrakis(2-fluorophenyl)-3,7-diazabicyclo[3.3.1]nonan-9-one
;
_space_group_IT_number 14
_symmetry_cell_setting monoclinic
_symmetry_space_group_name_Hall '-P 2ybc'
_symmetry_space_group_name_H-M 'P 1 21/c 1'
_atom_sites_solution_hydrogens geom
_atom_sites_solution_primary direct
_atom_sites_solution_secondary difmap
_audit_creation_method SHELXL-97
_cell_angle_alpha 90.00
_cell_angle_beta 103.207(3)
_cell_angle_gamma 90.00
_cell_formula_units_Z 4
_cell_length_a 12.5610(11)
_cell_length_b 15.9118(13)
_cell_length_c 13.0221(8)
_cell_measurement_reflns_used 5770
_cell_measurement_temperature 298(2)
_cell_measurement_theta_max 25.52
_cell_measurement_theta_min 2.87
_cell_volume 2533.9(3)
_computing_cell_refinement 'SAINT (Bruker, 2004)'
_computing_data_collection 'APEX2 (Bruker, 2004)'
_computing_data_reduction 'SAINT (Bruker, 2004)'
_computing_molecular_graphics 'ORTEP-3 (Farrugia, 2012)'
_computing_publication_material 'SHELXL97 (Sheldrick, 2008)'
_computing_structure_refinement 'SHELXL97 (Sheldrick, 2008)'
_computing_structure_solution 'SHELXS97 (Sheldrick, 2008)'
_diffrn_ambient_temperature 298(2)
_diffrn_measured_fraction_theta_full 0.968
_diffrn_measured_fraction_theta_max 0.842
_diffrn_measurement_device_type 'Bruker APEXII CCD area-detector'
_diffrn_measurement_method 'phi and omega scans'
_diffrn_radiation_monochromator graphite
_diffrn_radiation_source 'fine-focus sealed tube'
_diffrn_radiation_type MoK\a
_diffrn_radiation_wavelength 0.71073
_diffrn_reflns_av_R_equivalents 0.0239
_diffrn_reflns_av_sigmaI/netI 0.0313
_diffrn_reflns_limit_h_max 16
_diffrn_reflns_limit_h_min -12
_diffrn_reflns_limit_k_max 20
_diffrn_reflns_limit_k_min -21
_diffrn_reflns_limit_l_max 13
_diffrn_reflns_limit_l_min -17
_diffrn_reflns_number 18116
_diffrn_reflns_theta_full 25.00
_diffrn_reflns_theta_max 28.59
_diffrn_reflns_theta_min 2.05
_exptl_absorpt_coefficient_mu 0.102
_exptl_absorpt_correction_T_max 0.9778
_exptl_absorpt_correction_T_min 0.9553
_exptl_absorpt_correction_type multi-scan
_exptl_absorpt_process_details '(<i>SADABS</i>; Bruker, 2004)'
_exptl_crystal_colour colourless
_exptl_crystal_density_diffrn 1.354
_exptl_crystal_density_method 'not measured'
_exptl_crystal_description Rectangular
_exptl_crystal_F_000 1072
_exptl_crystal_size_max 0.45
_exptl_crystal_size_mid 0.35
_exptl_crystal_size_min 0.22
_refine_diff_density_max 0.484
_refine_diff_density_min -0.403
_refine_ls_extinction_method none
_refine_ls_goodness_of_fit_ref 1.049
_refine_ls_hydrogen_treatment mixed
_refine_ls_matrix_type full
_refine_ls_number_parameters 361
_refine_ls_number_reflns 5466
_refine_ls_number_restraints 2
_refine_ls_restrained_S_all 1.055
_refine_ls_R_factor_all 0.0849
_refine_ls_R_factor_gt 0.0528
_refine_ls_shift/su_max 0.000
_refine_ls_shift/su_mean 0.000
_refine_ls_structure_factor_coef Fsqd
_refine_ls_weighting_details 'calc w=1/[\s^2^(Fo^2^)+(0.0766P)^2^+0.6943P] where P=(Fo^2^+2Fc^2^)/3'
_refine_ls_weighting_scheme calc
_refine_ls_wR_factor_gt 0.1408
_refine_ls_wR_factor_ref 0.1628
_reflns_number_gt 3571
_reflns_number_total 5466
_reflns_threshold_expression I>2sigma(I)
_cod_data_source_file cv5368.cif
_cod_data_source_block I
_cod_original_sg_symbol_H-M 'P 21/c'
_cod_database_code 2237289
_cod_database_fobs_code 2237289

loop_
_symmetry_equiv_pos_as_xyz
'x, y, z'
'-x, y+1/2, -z+1/2'
'-x, -y, -z'
'x, -y-1/2, z-1/2'

loop_
_atom_site_type_symbol
_atom_site_label
_atom_site_fract_x
_atom_site_fract_y
_atom_site_fract_z
_atom_site_U_iso_or_equiv
_atom_site_adp_type
_atom_site_calc_flag
_atom_site_refinement_flags
_atom_site_occupancy
_atom_site_symmetry_multiplicity
_atom_site_disorder_assembly
_atom_site_disorder_group
C C1 0.09684(16) 0.22644(12) 0.67314(15) 0.0421(5) Uani d . 1 1 . .
H H1 0.1138 0.2839 0.6990 0.051 Uiso calc R 1 1 . .
C C2 0.08454(15) 0.16959(12) 0.76747(14) 0.0396(4) Uani d . 1 1 . .
H H2 0.0282 0.1930 0.8003 0.048 Uiso calc R 1 1 . .
C C3 0.05623(15) 0.07695(11) 0.73535(14) 0.0374(4) Uani d . 1 1 . .
H H3 0.0472 0.0708 0.6590 0.045 Uiso calc R 1 1 . .
C C4 0.25113(15) 0.04433(11) 0.76060(13) 0.0349(4) Uani d . 1 1 . .
H H4 0.2405 0.0412 0.6838 0.042 Uiso calc R 1 1 . .
C C5 0.28201(15) 0.13566(11) 0.79861(13) 0.0352(4) Uani d . 1 1 . .
H H5 0.3511 0.1355 0.8519 0.042 Uiso calc R 1 1 . .
C C6 0.29129(15) 0.19517(11) 0.70649(14) 0.0374(4) Uani d . 1 1 . .
H H6 0.3062 0.2522 0.7344 0.045 Uiso calc R 1 1 . .
C C7 0.19273(16) 0.17098(11) 0.84505(14) 0.0399(4) Uani d . 1 1 . .
C C8 -0.00906(17) 0.22752(13) 0.58965(17) 0.0486(5) Uani d . 1 1 . .
C C9 -0.02763(19) 0.18027(17) 0.49859(18) 0.0627(6) Uani d . 1 1 . .
H H9 0.0292 0.1488 0.4834 0.075 Uiso calc R 1 1 . .
C C10 -0.1295(2) 0.1787(2) 0.4290(2) 0.0863(9) Uani d . 1 1 . .
H H10 -0.1399 0.1463 0.3681 0.104 Uiso calc R 1 1 . .
C C11 -0.2141(3) 0.2240(3) 0.4492(3) 0.0970(11) Uani d . 1 1 . .
H H11 -0.2824 0.2219 0.4028 0.116 Uiso calc R 1 1 . .
C C12 -0.1985(2) 0.2725(2) 0.5373(3) 0.0974(11) Uani d . 1 1 . .
H H12 -0.2554 0.3045 0.5516 0.117 Uiso calc R 1 1 . .
C C13 -0.0969(2) 0.27338(16) 0.6050(2) 0.0709(7) Uani d . 1 1 . .
C C14 -0.04489(16) 0.04573(13) 0.76692(16) 0.0445(5) Uani d . 1 1 . .
C C15 -0.0597(2) 0.0564(2) 0.86796(19) 0.0782(8) Uani d . 1 1 . .
H H15 -0.0088 0.0877 0.9160 0.094 Uiso calc R 1 1 . .
C C16 -0.1475(3) 0.0222(3) 0.8997(3) 0.1031(12) Uani d . 1 1 . .
H H16 -0.1546 0.0297 0.9687 0.124 Uiso calc R 1 1 . .
C C17 -0.2242(2) -0.0226(2) 0.8300(3) 0.0946(10) Uani d . 1 1 . .
H H17 -0.2842 -0.0449 0.8511 0.113 Uiso calc R 1 1 . .
C C18 -0.2129(2) -0.0345(2) 0.7304(3) 0.0840(9) Uani d . 1 1 . .
H H18 -0.2647 -0.0652 0.6825 0.101 Uiso calc R 1 1 . .
C C19 -0.1239(2) -0.00066(16) 0.70106(19) 0.0620(6) Uani d . 1 1 . .
C C20 0.33704(15) -0.01785(11) 0.81200(15) 0.0390(4) Uani d D 1 1 A .
C C22 0.4343(2) -0.09151(15) 0.9675(2) 0.0670(7) Uani d D 1 1 A .
H H22 0.4433 -0.1027 1.0391 0.080 Uiso calc R 1 1 . .
C C23 0.4977(2) -0.13167(15) 0.9108(3) 0.0787(9) Uani d . 1 1 . .
H H23 0.5507 -0.1698 0.9436 0.094 Uiso calc R 1 1 . .
C C24 0.4831(2) -0.11565(16) 0.8054(3) 0.0785(8) Uani d . 1 1 A .
H H24 0.5269 -0.1419 0.7662 0.094 Uiso calc R 1 1 . .
C C26 0.38407(15) 0.16825(11) 0.65687(14) 0.0396(4) Uani d . 1 1 . .
C C27 0.49103(17) 0.17460(13) 0.71274(16) 0.0470(5) Uani d . 1 1 . .
C C28 0.57966(19) 0.15100(16) 0.6745(2) 0.0643(6) Uani d . 1 1 . .
H H28 0.6503 0.1554 0.7159 0.077 Uiso calc R 1 1 . .
C C29 0.5608(2) 0.12072(17) 0.5734(2) 0.0706(7) Uani d . 1 1 . .
H H29 0.6194 0.1053 0.5449 0.085 Uiso calc R 1 1 . .
C C30 0.4567(2) 0.11314(17) 0.5146(2) 0.0656(6) Uani d . 1 1 . .
H H30 0.4446 0.0920 0.4464 0.079 Uiso calc R 1 1 . .
C C31 0.36851(18) 0.13667(13) 0.55559(16) 0.0501(5) Uani d . 1 1 . .
H H31 0.2979 0.1311 0.5144 0.060 Uiso calc R 1 1 . .
F F1 -0.08125(15) 0.32238(11) 0.69330(16) 0.1080(6) Uani d . 1 1 . .
F F2 -0.11291(17) -0.01465(15) 0.60175(14) 0.1208(8) Uani d . 1 1 . .
F F4 0.50996(10) 0.20708(9) 0.81229(10) 0.0628(4) Uani d . 1 1 . .
N N1 0.18692(13) 0.19524(10) 0.63013(13) 0.0407(4) Uani d . 1 1 . .
H H1N 0.1914(17) 0.2264(13) 0.5771(17) 0.047(6) Uiso d . 1 1 . .
N N2 0.14804(12) 0.02386(10) 0.79069(12) 0.0384(4) Uani d . 1 1 . .
H H2N 0.1312(17) -0.0318(15) 0.7762(15) 0.050(6) Uiso d . 1 1 . .
O O1 0.20898(13) 0.20153(11) 0.93241(11) 0.0625(4) Uani d . 1 1 . .
C C21 0.35739(17) -0.03465(13) 0.91879(17) 0.0520(5) Uani d D 1 1 . .
H H21 0.3171 -0.0061 0.9594 0.062 Uiso calc PR 0.838(4) 1 A 1
F F3A 0.3015(5) 0.0083(4) 0.9768(5) 0.082(4) Uani d PD 0.162(4) 1 A 2
C C25 0.40231(19) -0.06003(13) 0.75767(19) 0.0565(6) Uani d . 1 1 . .
H H21A 0.3917 -0.0507 0.6855 0.068 Uiso calc PR 0.162(4) 1 A 2
F F3 0.38896(17) -0.04757(12) 0.65546(14) 0.0842(8) Uani d P 0.838(4) 1 A 1

loop_
_atom_site_aniso_label
_atom_site_aniso_U_11
_atom_site_aniso_U_22
_atom_site_aniso_U_33
_atom_site_aniso_U_12
_atom_site_aniso_U_13
_atom_site_aniso_U_23
C1 0.0463(12) 0.0347(10) 0.0476(11) 0.0057(8) 0.0154(9) 0.0037(8)
C2 0.0432(11) 0.0402(10) 0.0402(9) 0.0048(8) 0.0195(8) -0.0030(8)
C3 0.0368(10) 0.0416(10) 0.0351(9) 0.0020(8) 0.0110(8) -0.0013(7)
C4 0.0377(10) 0.0348(9) 0.0342(9) -0.0026(7) 0.0123(8) -0.0016(7)
C5 0.0386(11) 0.0348(9) 0.0324(8) -0.0029(7) 0.0084(8) 0.0012(7)
C6 0.0406(11) 0.0327(9) 0.0404(9) -0.0012(8) 0.0126(8) 0.0032(8)
C7 0.0518(12) 0.0342(9) 0.0371(9) -0.0029(8) 0.0169(9) -0.0018(8)
C8 0.0435(12) 0.0481(11) 0.0574(12) 0.0114(9) 0.0178(10) 0.0172(10)
C9 0.0527(14) 0.0828(17) 0.0510(12) 0.0133(12) 0.0084(11) 0.0049(12)
C10 0.0658(19) 0.121(3) 0.0641(16) 0.0033(18) -0.0028(14) 0.0096(16)
C11 0.0544(19) 0.126(3) 0.101(2) 0.0119(18) -0.0019(17) 0.035(2)
C12 0.0531(18) 0.102(2) 0.137(3) 0.0391(16) 0.0203(19) 0.038(2)
C13 0.0689(18) 0.0603(15) 0.0879(18) 0.0262(13) 0.0271(15) 0.0130(14)
C14 0.0338(11) 0.0501(11) 0.0490(11) 0.0006(9) 0.0086(9) 0.0004(9)
C15 0.0657(17) 0.117(2) 0.0589(14) -0.0358(16) 0.0284(13) -0.0164(15)
C16 0.085(2) 0.154(3) 0.087(2) -0.048(2) 0.0537(18) -0.024(2)
C17 0.0587(18) 0.118(3) 0.118(3) -0.0284(17) 0.0429(18) -0.008(2)
C18 0.0473(16) 0.099(2) 0.103(2) -0.0296(14) 0.0103(15) -0.0190(17)
C19 0.0531(15) 0.0736(16) 0.0579(14) -0.0078(12) 0.0097(11) -0.0140(12)
C20 0.0347(10) 0.0317(9) 0.0517(11) -0.0046(7) 0.0121(9) -0.0001(8)
C22 0.0588(16) 0.0522(14) 0.0775(16) -0.0064(12) -0.0104(13) 0.0168(12)
C23 0.0567(17) 0.0413(13) 0.123(3) 0.0055(11) -0.0104(16) 0.0058(15)
C24 0.0616(17) 0.0480(14) 0.130(3) 0.0146(12) 0.0307(17) -0.0136(16)
C26 0.0418(11) 0.0355(10) 0.0441(10) -0.0014(8) 0.0149(9) 0.0092(8)
C27 0.0459(13) 0.0471(11) 0.0482(11) -0.0043(9) 0.0109(9) 0.0076(9)
C28 0.0394(13) 0.0721(16) 0.0820(17) 0.0034(11) 0.0151(12) 0.0116(13)
C29 0.0545(16) 0.0823(18) 0.0846(18) 0.0079(13) 0.0359(14) -0.0012(15)
C30 0.0631(17) 0.0791(17) 0.0621(14) 0.0056(13) 0.0299(12) -0.0059(12)
C31 0.0462(12) 0.0595(13) 0.0476(11) 0.0002(10) 0.0167(9) 0.0028(10)
F1 0.1086(14) 0.0917(12) 0.1292(15) 0.0536(11) 0.0388(11) -0.0123(11)
F2 0.1206(16) 0.1637(19) 0.0805(11) -0.0621(14) 0.0277(11) -0.0527(12)
F4 0.0538(8) 0.0760(9) 0.0545(8) -0.0110(6) 0.0040(6) 0.0014(6)
N1 0.0402(10) 0.0455(9) 0.0387(8) 0.0055(7) 0.0140(7) 0.0106(7)
N2 0.0350(9) 0.0349(9) 0.0468(9) -0.0021(7) 0.0123(7) 0.0028(7)
O1 0.0697(11) 0.0749(11) 0.0451(8) -0.0027(8) 0.0179(7) -0.0241(7)
C21 0.0460(13) 0.0501(12) 0.0568(13) -0.0031(10) 0.0054(10) 0.0101(10)
F3A 0.092(8) 0.107(8) 0.047(5) 0.011(6) 0.015(5) 0.019(5)
C25 0.0596(14) 0.0415(11) 0.0733(15) 0.0040(10) 0.0254(12) -0.0051(10)
F3 0.1167(17) 0.0793(13) 0.0713(12) 0.0305(11) 0.0522(11) -0.0031(9)

loop_
_atom_type_symbol
_atom_type_description
_atom_type_scat_dispersion_real
_atom_type_scat_dispersion_imag
_atom_type_scat_source
C C 0.0033 0.0016 'International Tables Vol C Tables 4.2.6.8 and 6.1.1.4'
H H 0.0000 0.0000 'International Tables Vol C Tables 4.2.6.8 and 6.1.1.4'
N N 0.0061 0.0033 'International Tables Vol C Tables 4.2.6.8 and 6.1.1.4'
O O 0.0106 0.0060 'International Tables Vol C Tables 4.2.6.8 and 6.1.1.4'
F F 0.0171 0.0103 'International Tables Vol C Tables 4.2.6.8 and 6.1.1.4'

loop_
_geom_angle_atom_site_label_1
_geom_angle_atom_site_label_2
_geom_angle_atom_site_label_3
_geom_angle
N1 C1 C8 111.06(16)
N1 C1 C2 109.24(15)
C8 C1 C2 110.06(16)
N1 C1 H1 108.8
C8 C1 H1 108.8
C2 C1 H1 108.8
C7 C2 C3 108.22(15)
C7 C2 C1 106.54(15)
C3 C2 C1 113.34(14)
C7 C2 H2 109.5
C3 C2 H2 109.5
C1 C2 H2 109.5
N2 C3 C14 106.93(15)
N2 C3 C2 107.85(15)
C14 C3 C2 113.30(15)
N2 C3 H3 109.6
C14 C3 H3 109.6
C2 C3 H3 109.6
N2 C4 C20 108.73(14)
N2 C4 C5 107.01(14)
C20 C4 C5 111.82(15)
N2 C4 H4 109.7
C20 C4 H4 109.7
C5 C4 H4 109.7
C7 C5 C6 106.14(14)
C7 C5 C4 108.87(14)
C6 C5 C4 112.39(14)
C7 C5 H5 109.8
C6 C5 H5 109.8
C4 C5 H5 109.8
N1 C6 C26 111.68(15)
N1 C6 C5 108.28(15)
C26 C6 C5 110.93(15)
N1 C6 H6 108.6
C26 C6 H6 108.6
C5 C6 H6 108.6
O1 C7 C2 124.89(17)
O1 C7 C5 123.25(18)
C2 C7 C5 111.70(15)
C13 C8 C9 115.5(2)
C13 C8 C1 120.3(2)
C9 C8 C1 124.06(18)
C8 C9 C10 121.4(2)
C8 C9 H9 119.3
C10 C9 H9 119.3
C11 C10 C9 120.6(3)
C11 C10 H10 119.7
C9 C10 H10 119.7
C10 C11 C12 119.7(3)
C10 C11 H11 120.1
C12 C11 H11 120.1
C11 C12 C13 118.7(3)
C11 C12 H12 120.6
C13 C12 H12 120.6
F1 C13 C8 117.4(2)
F1 C13 C12 118.6(3)
C8 C13 C12 124.0(3)
C19 C14 C15 115.3(2)
C19 C14 C3 122.84(18)
C15 C14 C3 121.68(18)
C16 C15 C14 122.0(2)
C16 C15 H15 119.0
C14 C15 H15 119.0
C17 C16 C15 120.0(3)
C17 C16 H16 120.0
C15 C16 H16 120.0
C18 C17 C16 120.0(3)
C18 C17 H17 120.0
C16 C17 H17 120.0
C17 C18 C19 118.9(3)
C17 C18 H18 120.5
C19 C18 H18 120.5
F2 C19 C14 118.1(2)
F2 C19 C18 118.0(2)
C14 C19 C18 123.9(2)
C25 C20 C21 115.4(2)
C25 C20 C4 122.96(18)
C21 C20 C4 121.63(17)
C23 C22 C21 119.8(3)
C23 C22 H22 120.1
C21 C22 H22 120.1
C22 C23 C24 119.7(2)
C22 C23 H23 120.1
C24 C23 H23 120.1
C23 C24 C25 119.2(2)
C23 C24 H24 120.4
C25 C24 H24 120.4
C27 C26 C31 116.01(18)
C27 C26 C6 120.37(17)
C31 C26 C6 123.62(17)
F4 C27 C28 117.94(19)
F4 C27 C26 117.80(17)
C28 C27 C26 124.3(2)
C29 C28 C27 117.9(2)
C29 C28 H28 121.0
C27 C28 H28 121.0
C30 C29 C28 120.3(2)
C30 C29 H29 119.9
C28 C29 H29 119.9
C29 C30 C31 120.6(2)
C29 C30 H30 119.7
C31 C30 H30 119.7
C26 C31 C30 120.9(2)
C26 C31 H31 119.5
C30 C31 H31 119.5
C6 N1 C1 113.27(15)
C6 N1 H1N 109.6(14)
C1 N1 H1N 108.1(14)
C4 N2 C3 112.30(14)
C4 N2 H2N 109.5(13)
C3 N2 H2N 109.4(13)
F3A C21 C22 119.0(4)
F3A C21 C20 118.1(4)
C22 C21 C20 122.9(2)
F3A C21 H21 1.7
C22 C21 H21 118.6
C20 C21 H21 118.6
F3 C25 C20 119.6(2)
F3 C25 C24 117.5(2)
C20 C25 C24 123.0(2)
F3 C25 H21A 1.1
C20 C25 H21A 118.5
C24 C25 H21A 118.5

loop_
_geom_bond_atom_site_label_1
_geom_bond_atom_site_label_2
_geom_bond_distance
C1 N1 1.459(2)
C1 C8 1.514(3)
C1 C2 1.561(3)
C1 H1 0.9800
C2 C7 1.497(3)
C2 C3 1.551(3)
C2 H2 0.9800
C3 N2 1.478(2)
C3 C14 1.506(3)
C3 H3 0.9800
C4 N2 1.473(2)
C4 C20 1.504(3)
C4 C5 1.555(2)
C4 H4 0.9800
C5 C7 1.500(3)
C5 C6 1.553(2)
C5 H5 0.9800
C6 N1 1.453(2)
C6 C26 1.518(3)
C6 H6 0.9800
C7 O1 1.211(2)
C8 C13 1.375(3)
C8 C9 1.378(3)
C9 C10 1.389(3)
C9 H9 0.9300
C10 C11 1.358(4)
C10 H10 0.9300
C11 C12 1.360(5)
C11 H11 0.9300
C12 C13 1.376(4)
C12 H12 0.9300
C13 F1 1.366(3)
C14 C19 1.370(3)
C14 C15 1.381(3)
C15 C16 1.376(3)
C15 H15 0.9300
C16 C17 1.364(4)
C16 H16 0.9300
C17 C18 1.350(4)
C17 H17 0.9300
C18 C19 1.373(4)
C18 H18 0.9300
C19 F2 1.350(3)
C20 C25 1.374(3)
C20 C21 1.381(3)
C22 C23 1.363(4)
C22 C21 1.369(3)
C22 H22 0.9300
C23 C24 1.366(4)
C23 H23 0.9300
C24 C25 1.382(3)
C24 H24 0.9300
C26 C27 1.378(3)
C26 C31 1.383(3)
C27 F4 1.365(2)
C27 C28 1.371(3)
C28 C29 1.371(4)
C28 H28 0.9300
C29 C30 1.362(3)
C29 H29 0.9300
C30 C31 1.386(3)
C30 H30 0.9300
C31 H31 0.9300
N1 H1N 0.86(2)
N2 H2N 0.92(2)
C21 F3A 1.331(2)
C21 H21 0.9300
C25 F3 1.318(3)
C25 H21A 0.9300

loop_
_geom_hbond_atom_site_label_D
_geom_hbond_atom_site_label_H
_geom_hbond_atom_site_label_A
_geom_hbond_site_symmetry_A
_geom_hbond_distance_DH
_geom_hbond_distance_HA
_geom_hbond_distance_DA
_geom_hbond_angle_DHA
N1 H1N O1 4_565 0.86(2) 2.26(2) 3.119(2) 175.2(19)
N2 H2N F1 2_546 0.92(2) 2.46(2) 3.332(2) 158.4(17)
C22 H22 F4 3_657 0.93 2.52 3.345(3) 148

loop_
_geom_torsion_atom_site_label_1
_geom_torsion_atom_site_label_2
_geom_torsion_atom_site_label_3
_geom_torsion_atom_site_label_4
_geom_torsion
N1 C1 C2 C7 56.93(19)
C8 C1 C2 C7 179.12(15)
N1 C1 C2 C3 -62.0(2)
C8 C1 C2 C3 60.2(2)
C7 C2 C3 N2 -1.65(18)
C1 C2 C3 N2 116.29(16)
C7 C2 C3 C14 116.50(16)
C1 C2 C3 C14 -125.56(17)
N2 C4 C5 C7 -3.65(19)
C20 C4 C5 C7 -122.62(16)
N2 C4 C5 C6 -120.95(15)
C20 C4 C5 C6 120.09(16)
C7 C5 C6 N1 -60.26(18)
C4 C5 C6 N1 58.65(19)
C7 C5 C6 C26 176.86(15)
C4 C5 C6 C26 -64.2(2)
C3 C2 C7 O1 -123.9(2)
C1 C2 C7 O1 113.9(2)
C3 C2 C7 C5 60.54(18)
C1 C2 C7 C5 -61.65(18)
C6 C5 C7 O1 -112.1(2)
C4 C5 C7 O1 126.71(19)
C6 C5 C7 C2 63.50(18)
C4 C5 C7 C2 -57.69(18)
N1 C1 C8 C13 -163.67(19)
C2 C1 C8 C13 75.2(2)
N1 C1 C8 C9 20.7(3)
C2 C1 C8 C9 -100.4(2)
C13 C8 C9 C10 -1.2(4)
C1 C8 C9 C10 174.7(2)
C8 C9 C10 C11 -0.1(4)
C9 C10 C11 C12 1.1(5)
C10 C11 C12 C13 -0.9(5)
C9 C8 C13 F1 -178.7(2)
C1 C8 C13 F1 5.3(3)
C9 C8 C13 C12 1.4(4)
C1 C8 C13 C12 -174.6(2)
C11 C12 C13 F1 179.7(3)
C11 C12 C13 C8 -0.4(5)
N2 C3 C14 C19 -105.3(2)
C2 C3 C14 C19 136.0(2)
N2 C3 C14 C15 69.4(3)
C2 C3 C14 C15 -49.3(3)
C19 C14 C15 C16 0.4(4)
C3 C14 C15 C16 -174.7(3)
C14 C15 C16 C17 -1.2(6)
C15 C16 C17 C18 1.1(6)
C16 C17 C18 C19 -0.3(6)
C15 C14 C19 F2 -178.8(3)
C3 C14 C19 F2 -3.8(3)
C15 C14 C19 C18 0.5(4)
C3 C14 C19 C18 175.5(2)
C17 C18 C19 F2 178.7(3)
C17 C18 C19 C14 -0.5(5)
N2 C4 C20 C25 130.75(19)
C5 C4 C20 C25 -111.3(2)
N2 C4 C20 C21 -51.0(2)
C5 C4 C20 C21 66.9(2)
C21 C22 C23 C24 -0.8(4)
C22 C23 C24 C25 -1.3(4)
N1 C6 C26 C27 171.53(17)
C5 C6 C26 C27 -67.6(2)
N1 C6 C26 C31 -8.4(2)
C5 C6 C26 C31 112.5(2)
C31 C26 C27 F4 178.71(17)
C6 C26 C27 F4 -1.2(3)
C31 C26 C27 C28 -0.8(3)
C6 C26 C27 C28 179.30(19)
F4 C27 C28 C29 -178.1(2)
C26 C27 C28 C29 1.4(4)
C27 C28 C29 C30 -1.3(4)
C28 C29 C30 C31 0.7(4)
C27 C26 C31 C30 0.1(3)
C6 C26 C31 C30 180.0(2)
C29 C30 C31 C26 0.0(4)
C26 C6 N1 C1 -175.95(15)
C5 C6 N1 C1 61.62(19)
C8 C1 N1 C6 178.37(15)
C2 C1 N1 C6 -60.0(2)
C20 C4 N2 C3 -174.49(14)
C5 C4 N2 C3 64.57(18)
C14 C3 N2 C4 176.03(14)
C2 C3 N2 C4 -61.80(18)
C23 C22 C21 F3A -175.4(4)
C23 C22 C21 C20 2.7(3)
C25 C20 C21 F3A 175.8(3)
C4 C20 C21 F3A -2.5(3)
C25 C20 C21 C22 -2.3(3)
C4 C20 C21 C22 179.37(18)
C21 C20 C25 F3 -179.71(19)
C4 C20 C25 F3 -1.4(3)
C21 C20 C25 C24 0.0(3)
C4 C20 C25 C24 178.4(2)
C23 C24 C25 F3 -178.5(2)
C23 C24 C25 C20 1.7(4)
